data_4084522
loop_
_publ_author_name
'Qian, Hengyu'
'Yin, Zhigang'
'Zhang, Tongyan'
'Yan, Shihai'
'Wang, Quanling'
'Zhang, Chunxia'

_publ_section_title
;
 Palladacycle from Cyclometalation of the Unsubstituted Cyclopentadienyl
 Ring in Ferrocene: Synthesis, Characterization, Theoretical Studies, and
 Application to Suzuki--Miyaura Reaction
;
_journal_issue 21
_journal_name_full Organometallics
_journal_page_first 6241
_journal_paper_doi 10.1021/om5008924
_journal_volume 33
_journal_year 2014
_chemical_formula_moiety 'C38 H33 Cl Fe N P Pd'
_chemical_formula_sum 'C38 H33 Cl Fe N P Pd'
_chemical_formula_weight 732.32
_chemical_name_systematic
; 
 ? 
;
_space_group_IT_number 2
_symmetry_cell_setting triclinic
_symmetry_space_group_name_Hall '-P 1'
_symmetry_space_group_name_H-M 'P -1'
_atom_sites_solution_hydrogens geom
_atom_sites_solution_primary direct
_atom_sites_solution_secondary difmap
_audit_creation_method SHELXL-97
_cell_angle_alpha 92.046(2)
_cell_angle_beta 90.007(3)
_cell_angle_gamma 110.708(2)
_cell_formula_units_Z 4
_cell_length_a 11.4321(17)
_cell_length_b 13.9477(12)
_cell_length_c 21.4655(14)
_cell_measurement_reflns_used 5359
_cell_measurement_temperature 291(2)
_cell_measurement_theta_max 23.74
_cell_measurement_theta_min 2.13
_cell_volume 3199.2(6)
_computing_cell_refinement SMART
_computing_data_collection 'SMART (Bruker, 2000)'
_computing_data_reduction 'SAINT (Bruker, 2000)'
_computing_molecular_graphics SHELXTL
_computing_publication_material SHELXTL
_computing_structure_refinement SHELXTL
_computing_structure_solution 'SHELXTL (Bruker, 2000)'
_diffrn_ambient_temperature 291(2)
_diffrn_measured_fraction_theta_full 0.998
_diffrn_measured_fraction_theta_max 0.998
_diffrn_measurement_device_type 'Bruker Smart Apex CCD'
_diffrn_measurement_method 'phi and omega scans'
_diffrn_radiation_monochromator graphite
_diffrn_radiation_source 'sealed tube'
_diffrn_radiation_type MoK\a
_diffrn_radiation_wavelength 0.71073
_diffrn_reflns_av_R_equivalents 0.0136
_diffrn_reflns_av_sigmaI/netI 0.0686
_diffrn_reflns_limit_h_max 14
_diffrn_reflns_limit_h_min -14
_diffrn_reflns_limit_k_max 17
_diffrn_reflns_limit_k_min -17
_diffrn_reflns_limit_l_max 26
_diffrn_reflns_limit_l_min -26
_diffrn_reflns_number 24978
_diffrn_reflns_theta_full 26.00
_diffrn_reflns_theta_max 26.00
_diffrn_reflns_theta_min 2.99
_exptl_absorpt_coefficient_mu 1.177
_exptl_absorpt_correction_T_max 0.772
_exptl_absorpt_correction_T_min 0.726
_exptl_absorpt_correction_type multi-scan
_exptl_absorpt_process_details 'SADABS; Bruker, 2000'
_exptl_crystal_colour red
_exptl_crystal_density_diffrn 1.520
_exptl_crystal_density_method 'not measured'
_exptl_crystal_description block
_exptl_crystal_F_000 1488
_exptl_crystal_size_max 0.28
_exptl_crystal_size_mid 0.24
_exptl_crystal_size_min 0.22
_refine_diff_density_max 0.970
_refine_diff_density_min -0.908
_refine_diff_density_rms 0.110
_refine_ls_extinction_method none
_refine_ls_goodness_of_fit_ref 0.995
_refine_ls_hydrogen_treatment constr
_refine_ls_matrix_type full
_refine_ls_number_parameters 649
_refine_ls_number_reflns 12530
_refine_ls_number_restraints 0
_refine_ls_restrained_S_all 0.995
_refine_ls_R_factor_all 0.0730
_refine_ls_R_factor_gt 0.0581
_refine_ls_shift/su_max 0.000
_refine_ls_shift/su_mean 0.000
_refine_ls_structure_factor_coef Fsqd
_refine_ls_weighting_details 'calc w=1/[\s^2^(Fo^2^)+(0.07P)^2^+1.99P] where P=(Fo^2^+2Fc^2^)/3'
_refine_ls_weighting_scheme calc
_refine_ls_wR_factor_gt 0.1400
_refine_ls_wR_factor_ref 0.1436
_reflns_number_gt 8963
_reflns_number_total 12559
_reflns_threshold_expression >2sigma(I)
_cod_data_source_file om5008924_si_002.cif
_cod_data_source_block 4a
_cod_depositor_comments
;
The following automatic conversions were performed:

'_symmetry_cell_setting' value 'Triclinic' changed to 'triclinic'
according to
/home/saulius/struct/COD-crude-data--automatic-downloads/rss-feeds/ACS/lib/dictionaries/cif_core.dic
dictionary named 'cif_core.dic' version 2.4.2 from 2011-04-26.

Automatic conversion script
Id: cif_fix_values 2827 2014-09-09 07:05:25Z andrius 

 Adding full bibliography for 4084522--4084523.cif.
;
_cod_original_sg_symbol_H-M 'P-1   '
_cod_database_code 4084522

loop_
_symmetry_equiv_pos_as_xyz
'x, y, z'
'-x, -y, -z'

loop_
_atom_site_label
_atom_site_type_symbol
_atom_site_fract_x
_atom_site_fract_y
_atom_site_fract_z
_atom_site_U_iso_or_equiv
_atom_site_adp_type
_atom_site_occupancy
_atom_site_symmetry_multiplicity
_atom_site_calc_flag
_atom_site_refinement_flags
C1 C 0.11279(13) 0.73825(10) -0.00883(6) 0.0469(12) Uani 1 1 d G
C2 C 0.18502(13) 0.69186(13) -0.04130(6) 0.0464(12) Uani 1 1 d G
H2 H 0.2273 0.6569 -0.0199 0.056 Uiso 1 1 calc R
C3 C 0.19405(16) 0.69774(17) -0.10572(6) 0.0501(13) Uani 1 1 d G
H3 H 0.2424 0.6667 -0.1274 0.060 Uiso 1 1 calc R
C4 C 0.13085(18) 0.75001(18) -0.13768(6) 0.0542(14) Uani 1 1 d G
H4 H 0.1369 0.7539 -0.1808 0.065 Uiso 1 1 calc R
C5 C 0.05862(18) 0.79640(15) -0.10521(7) 0.0486(12) Uani 1 1 d G
H5 H 0.0163 0.8314 -0.1266 0.058 Uiso 1 1 calc R
C6 C 0.04959(16) 0.79052(11) -0.04078(7) 0.0461(12) Uani 1 1 d G
H6 H 0.0013 0.8216 -0.0191 0.055 Uiso 1 1 calc R
C7 C -0.08046(14) 0.67098(11) 0.07722(6) 0.0466(12) Uani 1 1 d G
C8 C -0.13928(12) 0.58458(11) 0.03904(6) 0.0518(13) Uani 1 1 d G
H8 H -0.0918 0.5558 0.0148 0.062 Uiso 1 1 calc R
C9 C -0.26905(12) 0.54114(14) 0.03710(8) 0.0484(12) Uani 1 1 d G
H9 H -0.3084 0.4833 0.0116 0.058 Uiso 1 1 calc R
C10 C -0.33999(13) 0.58409(17) 0.07334(9) 0.0416(11) Uani 1 1 d G
H10 H -0.4268 0.5550 0.0720 0.050 Uiso 1 1 calc R
C11 C -0.28117(16) 0.67049(17) 0.11151(8) 0.0482(12) Uani 1 1 d G
H11 H -0.3286 0.6992 0.1358 0.058 Uiso 1 1 calc R
C12 C -0.15141(16) 0.71393(14) 0.11345(7) 0.0437(11) Uani 1 1 d G
H12 H -0.1120 0.7717 0.1390 0.052 Uiso 1 1 calc R
C13 C 0.16248(14) 0.64275(12) 0.09978(6) 0.0514(12) Uani 1 1 d G
C14 C 0.29224(14) 0.68033(15) 0.10455(7) 0.0539(14) Uani 1 1 d G
H14 H 0.3372 0.7477 0.0946 0.065 Uiso 1 1 calc R
C15 C 0.35474(16) 0.61726(18) 0.12414(8) 0.0471(12) Uani 1 1 d G
H15 H 0.4416 0.6424 0.1273 0.057 Uiso 1 1 calc R
C16 C 0.28748(19) 0.51661(18) 0.13897(8) 0.0524(13) Uani 1 1 d G
H16 H 0.3293 0.4744 0.1521 0.063 Uiso 1 1 calc R
C17 C 0.15772(19) 0.47902(15) 0.13421(8) 0.0456(11) Uani 1 1 d G
H17 H 0.1127 0.4117 0.1441 0.055 Uiso 1 1 calc R
C18 C 0.09521(16) 0.54209(12) 0.11462(6) 0.0530(14) Uani 1 1 d G
H18 H 0.0084 0.5169 0.1114 0.064 Uiso 1 1 calc R
C19 C 0.2071(5) 0.9626(4) 0.05874(19) 0.0444(12) Uani 1 1 d .
C20 C 0.3113(5) 0.9760(4) 0.0205(2) 0.0490(12) Uani 1 1 d .
H20 H 0.3750 0.9453 0.0274 0.059 Uiso 1 1 calc R
C21 C 0.3132(5) 1.0422(4) -0.0287(2) 0.0490(12) Uani 1 1 d .
H21 H 0.3751 1.0637 -0.0617 0.059 Uiso 1 1 calc R
C22 C 0.2031(5) 1.0726(4) -0.0192(2) 0.0491(12) Uani 1 1 d .
H22 H 0.1780 1.1192 -0.0447 0.059 Uiso 1 1 calc R
C23 C 0.1396(5) 1.0209(4) 0.03450(19) 0.0456(12) Uani 1 1 d .
H23 H 0.0647 1.0283 0.0529 0.055 Uiso 1 1 calc R
C24 C 0.3725(5) 1.1534(4) 0.1469(2) 0.0501(13) Uani 1 1 d .
C25 C 0.4807(5) 1.1710(4) 0.1099(2) 0.0506(13) Uani 1 1 d .
H25 H 0.5425 1.1378 0.1150 0.061 Uiso 1 1 calc R
C26 C 0.4783(5) 1.2348(4) 0.0602(2) 0.0538(14) Uani 1 1 d .
H26 H 0.5403 1.2564 0.0272 0.065 Uiso 1 1 calc R
C27 C 0.3669(5) 1.2609(4) 0.0664(2) 0.0545(13) Uani 1 1 d .
H27 H 0.3418 1.3055 0.0393 0.065 Uiso 1 1 calc R
C28 C 0.3058(5) 1.2157(4) 0.1185(2) 0.0490(12) Uani 1 1 d .
H28 H 0.2271 1.2206 0.1336 0.059 Uiso 1 1 calc R
C29 C 0.3311(5) 1.0986(4) 0.2052(2) 0.0545(14) Uani 1 1 d .
H29A H 0.3234 1.1453 0.2381 0.065 Uiso 1 1 calc R
H29B H 0.3907 1.0680 0.2185 0.065 Uiso 1 1 calc R
C30 C 0.1139(5) 1.0330(4) 0.21625(19) 0.0443(11) Uani 1 1 d .
H30 H 0.1351 1.0924 0.2415 0.053 Uiso 1 1 calc R
C31 C -0.0125(5) 0.9755(4) 0.2123(2) 0.0489(12) Uani 1 1 d .
H31 H -0.0358 0.9084 0.1963 0.059 Uiso 1 1 calc R
C32 C -0.1004(5) 1.0085(4) 0.2292(2) 0.0474(12) Uani 1 1 d .
H32 H -0.0767 1.0761 0.2443 0.057 Uiso 1 1 calc R
C33 C -0.2388(2) 0.94597(13) 0.22643(8) 0.0507(13) Uani 1 1 d G
C34 C -0.3278(2) 0.98987(14) 0.21412(9) 0.0591(15) Uani 1 1 d G
H34 H -0.3027 1.0585 0.2041 0.071 Uiso 1 1 calc R
C35 C -0.4544(2) 0.93123(15) 0.21681(9) 0.0557(14) Uani 1 1 d G
H35 H -0.5139 0.9606 0.2086 0.067 Uiso 1 1 calc R
C36 C -0.4919(2) 0.82869(15) 0.23181(8) 0.0524(13) Uani 1 1 d G
H36 H -0.5766 0.7895 0.2336 0.063 Uiso 1 1 calc R
C37 C -0.40292(18) 0.78479(13) 0.24412(7) 0.0503(13) Uani 1 1 d G
H37 H -0.4281 0.7162 0.2542 0.060 Uiso 1 1 calc R
C38 C -0.27636(19) 0.84343(13) 0.24143(7) 0.0531(13) Uani 1 1 d G
H38 H -0.2168 0.8141 0.2497 0.064 Uiso 1 1 calc R
C39 C 0.09885(12) 0.23939(9) 0.50641(5) 0.0475(12) Uani 1 1 d G
C40 C 0.17424(13) 0.19798(10) 0.53853(5) 0.0469(12) Uani 1 1 d G
H40 H 0.2166 0.1616 0.5169 0.056 Uiso 1 1 calc R
C41 C 0.18635(16) 0.21097(11) 0.60301(5) 0.0572(14) Uani 1 1 d G
H41 H 0.2368 0.1833 0.6245 0.069 Uiso 1 1 calc R
C42 C 0.12307(18) 0.26536(12) 0.63537(5) 0.0511(13) Uani 1 1 d G
H42 H 0.1312 0.2740 0.6785 0.061 Uiso 1 1 calc R
C43 C 0.04768(17) 0.30677(11) 0.60325(5) 0.0484(12) Uani 1 1 d G
H43 H 0.0053 0.3432 0.6249 0.058 Uiso 1 1 calc R
C44 C 0.03558(14) 0.29379(9) 0.53877(5) 0.0466(12) Uani 1 1 d G
H44 H -0.0149 0.3215 0.5173 0.056 Uiso 1 1 calc R
C45 C -0.08497(11) 0.15785(8) 0.41127(5) 0.0494(12) Uani 1 1 d G
C46 C -0.14454(12) 0.08593(8) 0.45492(6) 0.0546(13) Uani 1 1 d G
H46 H -0.0987 0.0734 0.4874 0.066 Uiso 1 1 calc R
C47 C -0.27261(12) 0.03266(9) 0.44999(8) 0.0486(12) Uani 1 1 d G
H47 H -0.3125 -0.0155 0.4792 0.058 Uiso 1 1 calc R
C48 C -0.34113(12) 0.05133(9) 0.40141(8) 0.0491(12) Uani 1 1 d G
H48 H -0.4268 0.0157 0.3981 0.059 Uiso 1 1 calc R
C49 C -0.28156(12) 0.12325(9) 0.35776(7) 0.0525(13) Uani 1 1 d G
H49 H -0.3274 0.1357 0.3253 0.063 Uiso 1 1 calc R
C50 C -0.15348(12) 0.17652(9) 0.36269(5) 0.0469(12) Uani 1 1 d G
H50 H -0.1136 0.2246 0.3335 0.056 Uiso 1 1 calc R
C51 C 0.15907(13) 0.13788(10) 0.39917(5) 0.0456(11) Uani 1 1 d G
C52 C 0.09429(15) 0.03454(10) 0.38502(6) 0.0532(13) Uani 1 1 d G
H52 H 0.0075 0.0083 0.3869 0.064 Uiso 1 1 calc R
C53 C 0.15927(17) -0.02962(12) 0.36805(6) 0.0423(11) Uani 1 1 d G
H53 H 0.1159 -0.0988 0.3586 0.051 Uiso 1 1 calc R
C54 C 0.28903(17) 0.00957(13) 0.36523(7) 0.0511(13) Uani 1 1 d G
H54 H 0.3325 -0.0334 0.3539 0.061 Uiso 1 1 calc R
C55 C 0.35382(15) 0.11291(13) 0.37939(7) 0.0477(12) Uani 1 1 d G
H55 H 0.4406 0.1391 0.3775 0.057 Uiso 1 1 calc R
C56 C 0.28884(13) 0.17706(12) 0.39636(7) 0.0479(12) Uani 1 1 d G
H56 H 0.3322 0.2462 0.4058 0.058 Uiso 1 1 calc R
C57 C 0.2049(5) 0.4591(4) 0.44506(19) 0.0432(11) Uani 1 1 d .
C58 C 0.1455(5) 0.5279(4) 0.4687(2) 0.0464(12) Uani 1 1 d .
H58 H 0.0734 0.5385 0.4496 0.056 Uiso 1 1 calc R
C59 C 0.2081(5) 0.5772(4) 0.5260(2) 0.0521(13) Uani 1 1 d .
H59 H 0.1871 0.6275 0.5524 0.062 Uiso 1 1 calc R
C60 C 0.3091(5) 0.5402(4) 0.5360(2) 0.0513(13) Uani 1 1 d .
H60 H 0.3705 0.5618 0.5703 0.062 Uiso 1 1 calc R
C61 C 0.3067(5) 0.4703(4) 0.4868(2) 0.0460(11) Uani 1 1 d .
H61 H 0.3672 0.4356 0.4813 0.055 Uiso 1 1 calc R
C62 C 0.3781(5) 0.6445(4) 0.3633(2) 0.0455(12) Uani 1 1 d .
C63 C 0.3184(5) 0.7062(4) 0.3883(2) 0.0441(11) Uani 1 1 d .
H63 H 0.2410 0.7107 0.3713 0.053 Uiso 1 1 calc R
C64 C 0.3796(5) 0.7590(4) 0.4439(2) 0.0533(13) Uani 1 1 d .
H64 H 0.3568 0.8084 0.4703 0.064 Uiso 1 1 calc R
C65 C 0.4867(5) 0.7242(4) 0.4522(2) 0.0548(14) Uani 1 1 d .
H65 H 0.5490 0.7453 0.4861 0.066 Uiso 1 1 calc R
C66 C 0.4820(5) 0.6559(4) 0.4028(2) 0.0508(13) Uani 1 1 d .
H66 H 0.5397 0.6185 0.3972 0.061 Uiso 1 1 calc R
C67 C 0.3397(5) 0.5754(4) 0.3089(2) 0.0454(11) Uani 1 1 d .
H67A H 0.3927 0.5346 0.3040 0.054 Uiso 1 1 calc R
H67B H 0.3446 0.6136 0.2715 0.054 Uiso 1 1 calc R
C68 C 0.1187(5) 0.5348(4) 0.28568(18) 0.0419(11) Uani 1 1 d .
H68 H 0.1469 0.5894 0.2592 0.050 Uiso 1 1 calc R
C69 C -0.0109(5) 0.4783(4) 0.2915(2) 0.0471(12) Uani 1 1 d .
H69 H -0.0369 0.4209 0.3159 0.056 Uiso 1 1 calc R
C70 C -0.0942(5) 0.5061(4) 0.26287(19) 0.0469(12) Uani 1 1 d .
H70 H -0.0618 0.5663 0.2414 0.056 Uiso 1 1 calc R
C71 C -0.2312(2) 0.4568(3) 0.25939(14) 0.0495(13) Uani 1 1 d G
C72 C -0.2903(3) 0.3665(3) 0.28993(14) 0.0492(12) Uani 1 1 d G
H72 H -0.2430 0.3346 0.3103 0.059 Uiso 1 1 calc R
C73 C -0.4201(3) 0.3237(2) 0.28999(14) 0.0550(14) Uani 1 1 d G
H73 H -0.4596 0.2632 0.3104 0.066 Uiso 1 1 calc R
C74 C -0.4908(2) 0.3712(3) 0.25950(14) 0.0485(12) Uani 1 1 d G
H74 H -0.5776 0.3426 0.2595 0.058 Uiso 1 1 calc R
C75 C -0.4317(3) 0.4616(3) 0.22895(15) 0.0620(15) Uani 1 1 d G
H75 H -0.4790 0.4934 0.2086 0.074 Uiso 1 1 calc R
C76 C -0.3019(3) 0.5044(2) 0.22890(15) 0.0580(14) Uani 1 1 d G
H76 H -0.2623 0.5649 0.2085 0.070 Uiso 1 1 calc R
Cl1 Cl 0.11765(13) 0.77820(10) 0.22806(5) 0.0508(3) Uani 1 1 d .
Cl2 Cl 0.11790(13) 0.27930(10) 0.26954(5) 0.0488(3) Uani 1 1 d .
Fe1 Fe 0.31909(7) 1.11194(6) 0.05573(3) 0.04739(19) Uani 1 1 d .
Fe2 Fe 0.32465(7) 0.60759(6) 0.45186(3) 0.0518(2) Uani 1 1 d .
N1 N 0.2055(4) 1.0163(3) 0.19030(17) 0.0477(10) Uani 1 1 d .
N2 N 0.2026(4) 0.5058(3) 0.32092(17) 0.0455(10) Uani 1 1 d .
P1 P 0.09215(13) 0.73396(11) 0.07482(6) 0.0468(3) Uani 1 1 d .
P2 P 0.08555(13) 0.22970(11) 0.42091(6) 0.0468(3) Uani 1 1 d .
Pd1 Pd 0.15969(4) 0.87722(3) 0.135611(16) 0.04677(12) Uani 1 1 d .
Pd2 Pd 0.15587(4) 0.37408(3) 0.366427(15) 0.04518(12) Uani 1 1 d .

loop_
_atom_site_aniso_label
_atom_site_aniso_U_11
_atom_site_aniso_U_22
_atom_site_aniso_U_33
_atom_site_aniso_U_23
_atom_site_aniso_U_13
_atom_site_aniso_U_12
C1 0.046(3) 0.041(3) 0.045(2) 0.010(2) 0.010(2) 0.004(2)
C2 0.046(3) 0.038(3) 0.048(2) 0.006(2) 0.005(2) 0.004(2)
C3 0.048(3) 0.043(3) 0.045(2) -0.005(2) 0.007(2) -0.002(3)
C4 0.052(3) 0.043(3) 0.046(2) 0.013(2) 0.009(2) -0.011(3)
C5 0.038(3) 0.033(3) 0.056(2) 0.011(2) -0.004(2) -0.013(2)
C6 0.040(3) 0.034(3) 0.053(2) 0.007(2) 0.003(2) -0.001(2)
C7 0.045(3) 0.035(3) 0.055(2) 0.000(2) 0.016(2) 0.009(2)
C8 0.051(3) 0.054(3) 0.0417(18) -0.012(2) 0.014(2) 0.009(3)
C9 0.052(3) 0.046(3) 0.051(2) -0.011(2) -0.005(2) 0.023(3)
C10 0.052(3) 0.035(2) 0.0364(15) 0.0081(17) 0.0119(19) 0.013(2)
C11 0.050(3) 0.040(3) 0.050(2) -0.003(2) 0.021(2) 0.010(2)
C12 0.049(3) 0.039(3) 0.0479(19) -0.003(2) 0.002(2) 0.022(2)
C13 0.052(3) 0.046(3) 0.050(2) 0.003(2) -0.009(2) 0.010(3)
C14 0.055(3) 0.065(4) 0.0404(18) -0.009(2) -0.010(2) 0.021(3)
C15 0.051(3) 0.040(3) 0.0443(18) -0.012(2) -0.009(2) 0.009(3)
C16 0.042(3) 0.041(3) 0.054(2) -0.016(2) -0.007(2) -0.008(2)
C17 0.042(3) 0.050(3) 0.0443(18) -0.006(2) -0.001(2) 0.016(3)
C18 0.069(4) 0.057(3) 0.0381(17) 0.022(2) 0.022(2) 0.026(3)
C19 0.053(3) 0.038(3) 0.0374(16) 0.0000(19) 0.0027(19) 0.010(2)
C20 0.042(3) 0.036(3) 0.056(2) 0.011(2) 0.006(2) -0.002(2)
C21 0.049(3) 0.040(3) 0.049(2) 0.009(2) 0.003(2) 0.003(3)
C22 0.050(3) 0.041(3) 0.047(2) 0.009(2) 0.008(2) 0.005(3)
C23 0.051(3) 0.037(3) 0.0398(17) 0.0043(19) -0.001(2) 0.005(2)
C24 0.036(3) 0.045(3) 0.054(2) 0.003(2) 0.004(2) -0.004(2)
C25 0.048(3) 0.046(3) 0.0471(19) -0.003(2) 0.008(2) 0.005(3)
C26 0.051(3) 0.045(3) 0.052(2) 0.003(2) 0.011(2) 0.000(3)
C27 0.049(3) 0.041(3) 0.060(2) 0.007(2) 0.008(2) -0.002(3)
C28 0.036(3) 0.039(3) 0.055(2) 0.001(2) 0.002(2) -0.007(2)
C29 0.045(3) 0.058(3) 0.047(2) 0.003(2) -0.002(2) 0.002(3)
C30 0.048(3) 0.046(3) 0.0403(17) 0.016(2) 0.003(2) 0.017(3)
C31 0.052(3) 0.041(3) 0.0488(19) 0.012(2) 0.014(2) 0.009(3)
C32 0.046(3) 0.045(3) 0.0435(18) 0.001(2) 0.004(2) 0.007(3)
C33 0.047(3) 0.053(3) 0.0404(17) 0.016(2) -0.0125(19) 0.003(3)
C34 0.052(3) 0.067(4) 0.050(2) 0.026(2) -0.012(2) 0.008(3)
C35 0.054(3) 0.061(3) 0.052(2) 0.021(2) 0.024(2) 0.017(3)
C36 0.059(3) 0.055(3) 0.0366(16) 0.007(2) -0.017(2) 0.011(3)
C37 0.051(3) 0.050(3) 0.0471(19) 0.011(2) 0.014(2) 0.012(3)
C38 0.052(3) 0.049(3) 0.049(2) 0.009(2) 0.013(2) 0.006(3)
C39 0.049(3) 0.034(3) 0.049(2) 0.007(2) 0.007(2) 0.001(2)
C40 0.045(3) 0.031(2) 0.052(2) 0.012(2) 0.005(2) -0.003(2)
C41 0.063(4) 0.058(3) 0.051(2) 0.013(2) 0.011(3) 0.021(3)
C42 0.057(3) 0.035(3) 0.056(2) 0.024(2) 0.020(2) 0.008(3)
C43 0.049(3) 0.042(3) 0.048(2) 0.007(2) 0.009(2) 0.007(3)
C44 0.036(3) 0.033(2) 0.053(2) -0.014(2) -0.007(2) -0.007(2)
C45 0.044(3) 0.044(3) 0.058(2) 0.011(2) 0.000(2) 0.013(3)
C46 0.051(3) 0.046(3) 0.056(2) 0.006(2) -0.001(2) 0.005(3)
C47 0.050(3) 0.035(3) 0.059(2) 0.011(2) 0.007(2) 0.012(3)
C48 0.048(3) 0.053(3) 0.051(2) 0.011(2) 0.012(2) 0.024(3)
C49 0.050(3) 0.041(3) 0.058(2) 0.008(2) -0.008(2) 0.005(3)
C50 0.041(3) 0.057(3) 0.0484(19) 0.003(2) 0.008(2) 0.024(3)
C51 0.043(3) 0.044(3) 0.0467(18) 0.007(2) -0.004(2) 0.012(2)
C52 0.057(4) 0.050(3) 0.052(2) -0.012(2) -0.017(2) 0.020(3)
C53 0.041(3) 0.046(3) 0.0395(16) 0.0115(19) 0.0068(19) 0.014(2)
C54 0.043(3) 0.051(3) 0.0425(18) -0.008(2) 0.013(2) -0.002(3)
C55 0.045(3) 0.050(3) 0.0456(19) -0.005(2) -0.009(2) 0.014(3)
C56 0.049(3) 0.051(3) 0.0429(18) 0.015(2) 0.010(2) 0.015(3)
C57 0.040(3) 0.038(3) 0.0417(17) 0.0019(19) 0.0022(19) 0.002(2)
C58 0.035(3) 0.054(3) 0.0447(19) 0.005(2) 0.009(2) 0.009(2)
C59 0.051(3) 0.057(3) 0.0439(19) -0.003(2) 0.011(2) 0.014(3)
C60 0.051(3) 0.056(3) 0.0383(17) -0.002(2) -0.002(2) 0.008(3)
C61 0.038(3) 0.043(3) 0.049(2) -0.003(2) -0.001(2) 0.005(2)
C62 0.037(3) 0.045(3) 0.0413(18) -0.005(2) 0.0081(19) -0.001(2)
C63 0.039(3) 0.036(3) 0.0452(18) -0.005(2) 0.002(2) -0.001(2)
C64 0.054(3) 0.041(3) 0.051(2) -0.011(2) -0.003(2) 0.002(3)
C65 0.044(3) 0.044(3) 0.058(2) 0.000(2) -0.010(2) -0.007(3)
C66 0.034(3) 0.052(3) 0.054(2) 0.003(2) 0.006(2) -0.001(2)
C67 0.045(3) 0.030(2) 0.052(2) -0.002(2) -0.003(2) 0.003(2)
C68 0.048(3) 0.043(3) 0.0358(15) -0.0092(18) 0.0010(19) 0.019(2)
C69 0.048(3) 0.042(3) 0.0479(19) -0.014(2) -0.005(2) 0.013(3)
C70 0.043(3) 0.051(3) 0.0418(17) 0.004(2) 0.009(2) 0.010(3)
C71 0.044(3) 0.062(3) 0.0431(18) 0.015(2) 0.012(2) 0.018(3)
C72 0.045(3) 0.048(3) 0.0453(18) 0.005(2) -0.006(2) 0.004(3)
C73 0.044(3) 0.061(4) 0.053(2) 0.003(2) 0.009(2) 0.009(3)
C74 0.038(3) 0.054(3) 0.0470(19) -0.014(2) 0.007(2) 0.010(3)
C75 0.046(3) 0.072(4) 0.059(2) 0.006(3) -0.009(2) 0.009(3)
C76 0.046(3) 0.061(4) 0.068(3) 0.024(3) 0.012(3) 0.017(3)
Cl1 0.0519(8) 0.0460(7) 0.0495(5) 0.0088(5) 0.0135(5) 0.0104(6)
Cl2 0.0491(8) 0.0443(7) 0.0468(5) -0.0029(5) -0.0001(5) 0.0095(6)
Fe1 0.0431(4) 0.0424(4) 0.0496(3) 0.0099(3) 0.0096(3) 0.0055(4)
Fe2 0.0432(4) 0.0441(4) 0.0478(3) 0.0088(3) 0.0101(3) -0.0104(4)
N1 0.047(3) 0.043(2) 0.0405(15) 0.0074(17) 0.0109(18) 0.001(2)
N2 0.044(3) 0.039(2) 0.0438(16) 0.0009(17) -0.0058(17) 0.003(2)
P1 0.0444(8) 0.0420(7) 0.0491(6) 0.0074(5) 0.0121(6) 0.0089(6)
P2 0.0450(8) 0.0415(7) 0.0474(5) -0.0019(5) -0.0001(5) 0.0076(6)
Pd1 0.0444(2) 0.0420(2) 0.04913(17) 0.00744(16) 0.01206(16) 0.00888(19)
Pd2 0.0420(2) 0.0413(2) 0.04524(16) -0.00033(16) -0.00023(15) 0.00626(19)

loop_
_atom_type_symbol
_atom_type_description
_atom_type_scat_dispersion_real
_atom_type_scat_dispersion_imag
_atom_type_scat_source
C C 0.0033 0.0016 'International Tables Vol C Tables 4.2.6.8 and 6.1.1.4'
H H 0.0000 0.0000 'International Tables Vol C Tables 4.2.6.8 and 6.1.1.4'
N N 0.0061 0.0033 'International Tables Vol C Tables 4.2.6.8 and 6.1.1.4'
P P 0.1023 0.0942 'International Tables Vol C Tables 4.2.6.8 and 6.1.1.4'
Cl Cl 0.1484 0.1585 'International Tables Vol C Tables 4.2.6.8 and 6.1.1.4'
Fe Fe 0.3463 0.8444 'International Tables Vol C Tables 4.2.6.8 and 6.1.1.4'
Pd Pd -0.9988 1.0072 'International Tables Vol C Tables 4.2.6.8 and 6.1.1.4'

loop_
_geom_angle_atom_site_label_1
_geom_angle_atom_site_label_2
_geom_angle_atom_site_label_3
_geom_angle
C2 C1 C6 120.0
C2 C1 P1 123.90(7)
C6 C1 P1 116.09(7)
C1 C2 C3 120.0
C1 C2 H2 120.0
C3 C2 H2 120.0
C4 C3 C2 120.0
C4 C3 H3 120.0
C2 C3 H3 120.0
C5 C4 C3 120.0
C5 C4 H4 120.0
C3 C4 H4 120.0
C4 C5 C6 120.0
C4 C5 H5 120.0
C6 C5 H5 120.0
C5 C6 C1 120.0
C5 C6 H6 120.0
C1 C6 H6 120.0
C8 C7 C12 120.0
C8 C7 P1 119.48(12)
C12 C7 P1 120.35(6)
C9 C8 C7 120.0
C9 C8 H8 120.0
C7 C8 H8 120.0
C8 C9 C10 120.0
C8 C9 H9 120.0
C10 C9 H9 120.0
C11 C10 C9 120.0
C11 C10 H10 120.0
C9 C10 H10 120.0
C10 C11 C12 120.0
C10 C11 H11 120.0
C12 C11 H11 120.0
C11 C12 C7 120.0
C11 C12 H12 120.0
C7 C12 H12 120.0
C14 C13 C18 120.0
C14 C13 P1 115.56(13)
C18 C13 P1 124.43(14)
C13 C14 C15 120.0
C13 C14 H14 120.0
C15 C14 H14 120.0
C16 C15 C14 120.0
C16 C15 H15 120.0
C14 C15 H15 120.0
C15 C16 C17 120.0
C15 C16 H16 120.0
C17 C16 H16 120.0
C16 C17 C18 120.0
C16 C17 H17 120.0
C18 C17 H17 120.0
C17 C18 C13 120.0
C17 C18 H18 120.0
C13 C18 H18 120.0
C20 C19 C23 107.7(4)
C20 C19 Fe1 68.0(3)
C23 C19 Fe1 70.0(3)
C20 C19 Pd1 127.3(4)
C23 C19 Pd1 125.1(3)
Fe1 C19 Pd1 126.9(2)
C19 C20 C21 110.7(5)
C19 C20 Fe1 70.9(3)
C21 C20 Fe1 70.2(3)
C19 C20 H20 124.7
C21 C20 H20 124.7
Fe1 C20 H20 124.7
C20 C21 C22 105.7(4)
C20 C21 Fe1 68.2(3)
C22 C21 Fe1 68.7(3)
C20 C21 H21 127.1
C22 C21 H21 127.1
Fe1 C21 H21 127.1
C23 C22 C21 106.9(5)
C23 C22 Fe1 69.9(3)
C21 C22 Fe1 68.4(3)
C23 C22 H22 126.6
C21 C22 H22 126.6
Fe1 C22 H22 126.6
C19 C23 C22 109.0(5)
C19 C23 Fe1 69.2(3)
C22 C23 Fe1 68.6(3)
C19 C23 H23 125.4
C22 C23 H23 125.4
Fe1 C23 H23 125.4
C25 C24 C29 132.7(5)
C25 C24 C28 104.5(4)
C29 C24 C28 122.5(5)
C25 C24 Fe1 70.7(3)
C29 C24 Fe1 131.4(4)
C28 C24 Fe1 66.1(3)
C26 C25 C24 109.7(5)
C26 C25 Fe1 67.3(3)
C24 C25 Fe1 69.0(3)
C26 C25 H25 125.0
C24 C25 H25 125.0
Fe1 C25 H25 125.0
C25 C26 C27 107.9(4)
C25 C26 Fe1 72.1(3)
C27 C26 Fe1 66.7(3)
C25 C26 H26 126.1
C27 C26 H26 126.1
Fe1 C26 H26 126.1
C28 C27 C26 107.7(5)
C28 C27 Fe1 70.9(3)
C26 C27 Fe1 70.5(3)
C28 C27 H27 126.1
C26 C27 H27 126.1
Fe1 C27 H27 126.1
C27 C28 C24 110.1(5)
C27 C28 Fe1 68.5(3)
C24 C28 Fe1 70.6(3)
C27 C28 H28 124.9
C24 C28 H28 124.9
Fe1 C28 H28 124.9
C24 C29 N1 106.1(4)
C24 C29 H29A 110.5
N1 C29 H29A 110.5
C24 C29 H29B 110.5
N1 C29 H29B 110.5
H29A C29 H29B 108.7
N1 C30 C31 129.3(5)
N1 C30 H30 115.3
C31 C30 H30 115.3
C32 C31 C30 124.6(5)
C32 C31 H31 117.7
C30 C31 H31 117.7
C31 C32 C33 125.2(5)
C31 C32 H32 117.4
C33 C32 H32 117.4
C34 C33 C38 120.0
C34 C33 C32 122.0(2)
C38 C33 C32 117.8(2)
C35 C34 C33 120.0
C35 C34 H34 120.0
C33 C34 H34 120.0
C36 C35 C34 120.0
C36 C35 H35 120.0
C34 C35 H35 120.0
C35 C36 C37 120.0
C35 C36 H36 120.0
C37 C36 H36 120.0
C36 C37 C38 120.0
C36 C37 H37 120.0
C38 C37 H37 120.0
C37 C38 C33 120.0
C37 C38 H38 120.0
C33 C38 H38 120.0
C40 C39 C44 120.0
C40 C39 P2 121.71(6)
C44 C39 P2 118.23(6)
C41 C40 C39 120.0
C41 C40 H40 120.0
C39 C40 H40 120.0
C40 C41 C42 120.0
C40 C41 H41 120.0
C42 C41 H41 120.0
C43 C42 C41 120.0
C43 C42 H42 120.0
C41 C42 H42 120.0
C42 C43 C44 120.0
C42 C43 H43 120.0
C44 C43 H43 120.0
C43 C44 C39 120.0
C43 C44 H44 120.0
C39 C44 H44 120.0
C46 C45 C50 120.0
C46 C45 P2 118.51(5)
C50 C45 P2 121.47(5)
C45 C46 C47 120.0
C45 C46 H46 120.0
C47 C46 H46 120.0
C48 C47 C46 120.0
C48 C47 H47 120.0
C46 C47 H47 120.0
C49 C48 C47 120.0
C49 C48 H48 120.0
C47 C48 H48 120.0
C48 C49 C50 120.0
C48 C49 H49 120.0
C50 C49 H49 120.0
C49 C50 C45 120.0
C49 C50 H50 120.0
C45 C50 H50 120.0
C52 C51 C56 120.0
C52 C51 P2 124.33(13)
C56 C51 P2 115.67(6)
C51 C52 C53 120.0
C51 C52 H52 120.0
C53 C52 H52 120.0
C54 C53 C52 120.0
C54 C53 H53 120.0
C52 C53 H53 120.0
C55 C54 C53 120.0
C55 C54 H54 120.0
C53 C54 H54 120.0
C54 C55 C56 120.0
C54 C55 H55 120.0
C56 C55 H55 120.0
C55 C56 C51 120.0
C55 C56 H56 120.0
C51 C56 H56 120.0
C61 C57 C58 106.3(4)
C61 C57 Pd2 128.8(4)
C58 C57 Pd2 124.8(4)
C61 C57 Fe2 68.8(3)
C58 C57 Fe2 67.5(3)
Pd2 C57 Fe2 125.5(2)
C57 C58 C59 108.7(5)
C57 C58 Fe2 70.8(3)
C59 C58 Fe2 70.4(3)
C57 C58 H58 125.6
C59 C58 H58 125.6
Fe2 C58 H58 125.6
C60 C59 C58 106.8(4)
C60 C59 Fe2 69.7(3)
C58 C59 Fe2 67.6(3)
C60 C59 H59 126.6
C58 C59 H59 126.6
Fe2 C59 H59 126.6
C61 C60 C59 108.0(5)
C61 C60 Fe2 69.0(3)
C59 C60 Fe2 68.9(3)
C61 C60 H60 126.0
C59 C60 H60 126.0
Fe2 C60 H60 126.0
C60 C61 C57 110.1(5)
C60 C61 Fe2 70.6(3)
C57 C61 Fe2 70.0(3)
C60 C61 H61 124.9
C57 C61 H61 124.9
Fe2 C61 H61 124.9
C63 C62 C66 107.1(4)
C63 C62 C67 127.1(5)
C66 C62 C67 125.7(5)
C63 C62 Fe2 68.7(3)
C66 C62 Fe2 68.3(3)
C67 C62 Fe2 125.3(4)
C62 C63 C64 111.4(5)
C62 C63 Fe2 71.4(3)
C64 C63 Fe2 69.1(3)
C62 C63 H63 124.3
C64 C63 H63 124.3
Fe2 C63 H63 124.3
C63 C64 C65 104.5(5)
C63 C64 Fe2 69.0(3)
C65 C64 Fe2 67.9(3)
C63 C64 H64 127.8
C65 C64 H64 127.8
Fe2 C64 H64 127.8
C66 C65 C64 107.0(5)
C66 C65 Fe2 70.1(3)
C64 C65 Fe2 68.4(3)
C66 C65 H65 126.5
C64 C65 H65 126.5
Fe2 C65 H65 126.5
C65 C66 C62 110.1(5)
C65 C66 Fe2 69.2(3)
C62 C66 Fe2 70.4(3)
C65 C66 H66 124.9
C62 C66 H66 124.9
Fe2 C66 H66 124.9
C62 C67 N2 105.6(4)
C62 C67 H67A 110.6
N2 C67 H67A 110.6
C62 C67 H67B 110.6
N2 C67 H67B 110.6
H67A C67 H67B 108.7
N2 C68 C69 118.0(4)
N2 C68 H68 121.0
C69 C68 H68 121.0
C70 C69 C68 120.7(5)
C70 C69 H69 119.7
C68 C69 H69 119.7
C69 C70 C71 130.1(5)
C69 C70 H70 115.0
C71 C70 H70 115.0
C72 C71 C76 120.0
C72 C71 C70 120.1(3)
C76 C71 C70 119.8(3)
C73 C72 C71 120.0
C73 C72 H72 120.0
C71 C72 H72 120.0
C72 C73 C74 120.0
C72 C73 H73 120.0
C74 C73 H73 120.0
C75 C74 C73 120.0
C75 C74 H74 120.0
C73 C74 H74 120.0
C76 C75 C74 120.0
C76 C75 H75 120.0
C74 C75 H75 120.0
C75 C76 C71 120.0
C75 C76 H76 120.0
C71 C76 H76 120.0
C27 Fe1 C28 40.61(19)
C27 Fe1 C20 160.0(2)
C28 Fe1 C20 158.50(19)
C27 Fe1 C26 42.8(2)
C28 Fe1 C26 69.4(2)
C20 Fe1 C26 122.6(2)
C27 Fe1 C21 122.0(2)
C28 Fe1 C21 158.1(2)
C20 Fe1 C21 41.60(19)
C26 Fe1 C21 107.0(2)
C27 Fe1 C22 105.1(2)
C28 Fe1 C22 119.9(2)
C20 Fe1 C22 70.4(2)
C26 Fe1 C22 123.7(2)
C21 Fe1 C22 42.9(2)
C27 Fe1 C19 157.2(2)
C28 Fe1 C19 121.31(18)
C20 Fe1 C19 41.07(18)
C26 Fe1 C19 157.9(2)
C21 Fe1 C19 70.37(18)
C22 Fe1 C19 70.07(19)
C27 Fe1 C23 121.3(2)
C28 Fe1 C23 105.4(2)
C20 Fe1 C23 69.0(2)
C26 Fe1 C23 160.6(2)
C21 Fe1 C23 70.6(2)
C22 Fe1 C23 41.53(17)
C19 Fe1 C23 40.7(2)
C27 Fe1 C24 71.5(2)
C28 Fe1 C24 43.2(2)
C20 Fe1 C24 120.3(2)
C26 Fe1 C24 69.8(2)
C21 Fe1 C24 157.6(2)
C22 Fe1 C24 157.2(2)
C19 Fe1 C24 103.99(19)
C23 Fe1 C24 120.00(18)
C27 Fe1 C25 70.1(2)
C28 Fe1 C25 69.0(2)
C20 Fe1 C25 107.5(2)
C26 Fe1 C25 40.6(2)
C21 Fe1 C25 123.1(2)
C22 Fe1 C25 161.09(18)
C19 Fe1 C25 121.4(2)
C23 Fe1 C25 156.57(18)
C24 Fe1 C25 40.31(18)
C65 Fe2 C63 70.6(2)
C65 Fe2 C64 43.7(2)
C63 Fe2 C64 41.89(18)
C65 Fe2 C58 159.6(2)
C63 Fe2 C58 104.3(2)
C64 Fe2 C58 119.4(2)
C65 Fe2 C66 40.7(2)
C63 Fe2 C66 68.4(2)
C64 Fe2 C66 70.6(2)
C58 Fe2 C66 157.0(2)
C65 Fe2 C61 122.5(2)
C63 Fe2 C61 157.45(19)
C64 Fe2 C61 160.1(2)
C58 Fe2 C61 69.6(2)
C66 Fe2 C61 108.3(2)
C65 Fe2 C62 69.9(2)
C63 Fe2 C62 39.9(2)
C64 Fe2 C62 70.1(2)
C58 Fe2 C62 119.4(2)
C66 Fe2 C62 41.3(2)
C61 Fe2 C62 122.9(2)
C65 Fe2 C59 122.9(2)
C63 Fe2 C59 121.6(2)
C64 Fe2 C59 104.8(2)
C58 Fe2 C59 42.00(19)
C66 Fe2 C59 160.3(2)
C61 Fe2 C59 69.2(2)
C62 Fe2 C59 156.7(2)
C65 Fe2 C57 157.9(2)
C63 Fe2 C57 120.0(2)
C64 Fe2 C57 156.5(2)
C58 Fe2 C57 41.7(2)
C66 Fe2 C57 121.6(2)
C61 Fe2 C57 41.2(2)
C62 Fe2 C57 104.98(19)
C59 Fe2 C57 70.2(2)
C65 Fe2 C60 107.7(2)
C63 Fe2 C60 159.7(2)
C64 Fe2 C60 122.8(2)
C58 Fe2 C60 69.9(2)
C66 Fe2 C60 124.2(2)
C61 Fe2 C60 40.42(19)
C62 Fe2 C60 159.9(2)
C59 Fe2 C60 41.4(2)
C57 Fe2 C60 69.34(19)
C30 N1 C29 113.8(4)
C30 N1 Pd1 115.9(4)
C29 N1 Pd1 130.3(3)
C68 N2 C67 111.1(4)
C68 N2 Pd2 124.2(3)
C67 N2 Pd2 123.5(3)
C1 P1 C13 104.77(9)
C1 P1 C7 99.46(10)
C13 P1 C7 108.25(10)
C1 P1 Pd1 121.17(8)
C13 P1 Pd1 110.38(8)
C7 P1 Pd1 111.75(7)
C51 P2 C39 103.67(9)
C51 P2 C45 104.98(9)
C39 P2 C45 100.08(8)
C51 P2 Pd2 113.21(7)
C39 P2 Pd2 119.23(8)
C45 P2 Pd2 113.89(8)
C19 Pd1 N1 88.27(16)
C19 Pd1 P1 90.00(14)
N1 Pd1 P1 173.59(13)
C19 Pd1 Cl1 176.29(16)
N1 Pd1 Cl1 91.07(10)
P1 Pd1 Cl1 91.05(5)
C57 Pd2 N2 87.54(17)
C57 Pd2 P2 90.73(14)
N2 Pd2 P2 173.99(13)
C57 Pd2 Cl2 174.43(15)
N2 Pd2 Cl2 90.08(11)
P2 Pd2 Cl2 92.14(5)

loop_
_geom_bond_atom_site_label_1
_geom_bond_atom_site_label_2
_geom_bond_distance
C1 C2 1.3900
C1 C6 1.3900
C1 P1 1.8112(18)
C2 C3 1.3900
C2 H2 0.9300
C3 C4 1.3900
C3 H3 0.9300
C4 C5 1.3900
C4 H4 0.9300
C5 C6 1.3900
C5 H5 0.9300
C6 H6 0.9300
C7 C8 1.3900
C7 C12 1.3900
C7 P1 1.856(2)
C8 C9 1.3900
C8 H8 0.9300
C9 C10 1.3900
C9 H9 0.9300
C10 C11 1.3900
C10 H10 0.9300
C11 C12 1.3900
C11 H11 0.9300
C12 H12 0.9300
C13 C14 1.3900
C13 C18 1.3900
C13 P1 1.823(2)
C14 C15 1.3900
C14 H14 0.9300
C15 C16 1.3900
C15 H15 0.9300
C16 C17 1.3900
C16 H16 0.9300
C17 C18 1.3900
C17 H17 0.9300
C18 H18 0.9300
C19 C20 1.409(7)
C19 C23 1.413(7)
C19 Fe1 2.026(5)
C19 Pd1 2.030(4)
C20 C21 1.422(6)
C20 Fe1 1.989(5)
C20 H20 0.9800
C21 C22 1.475(8)
C21 Fe1 2.015(5)
C21 H21 0.9800
C22 C23 1.437(6)
C22 Fe1 2.018(5)
C22 H22 0.9800
C23 Fe1 2.036(5)
C23 H23 0.9800
C24 C25 1.421(7)
C24 C29 1.479(6)
C24 C28 1.488(8)
C24 Fe1 2.050(5)
C25 C26 1.419(7)
C25 Fe1 2.073(6)
C25 H25 0.9800
C26 C27 1.448(8)
C26 Fe1 2.010(6)
C26 H26 0.9800
C27 C28 1.369(6)
C27 Fe1 1.957(6)
C27 H27 0.9800
C28 Fe1 1.988(5)
C28 H28 0.9800
C29 N1 1.513(7)
C29 H29A 0.9700
C29 H29B 0.9700
C30 N1 1.274(6)
C30 C31 1.383(7)
C30 H30 0.9300
C31 C32 1.292(7)
C31 H31 0.9300
C32 C33 1.513(6)
C32 H32 0.9300
C33 C34 1.3900
C33 C38 1.3900
C34 C35 1.3900
C34 H34 0.9300
C35 C36 1.3900
C35 H35 0.9300
C36 C37 1.3900
C36 H36 0.9300
C37 C38 1.3900
C37 H37 0.9300
C38 H38 0.9300
C39 C40 1.3900
C39 C44 1.3900
C39 P2 1.8377(16)
C40 C41 1.3900
C40 H40 0.9300
C41 C42 1.3900
C41 H41 0.9300
C42 C43 1.3900
C42 H42 0.9300
C43 C44 1.3900
C43 H43 0.9300
C44 H44 0.9300
C45 C46 1.3900
C45 C50 1.3900
C45 P2 1.8576(19)
C46 C47 1.3900
C46 H46 0.9300
C47 C48 1.3900
C47 H47 0.9300
C48 C49 1.3900
C48 H48 0.9300
C49 C50 1.3900
C49 H49 0.9300
C50 H50 0.9300
C51 C52 1.3900
C51 C56 1.3900
C51 P2 1.8120(18)
C52 C53 1.3900
C52 H52 0.9300
C53 C54 1.3900
C53 H53 0.9300
C54 C55 1.3900
C54 H54 0.9300
C55 C56 1.3900
C55 H55 0.9300
C56 H56 0.9300
C57 C61 1.428(7)
C57 C58 1.437(7)
C57 Pd2 1.989(5)
C57 Fe2 2.039(5)
C58 C59 1.444(7)
C58 Fe2 1.995(5)
C58 H58 0.9800
C59 C60 1.441(8)
C59 Fe2 2.033(4)
C59 H59 0.9800
C60 C61 1.405(6)
C60 Fe2 2.044(5)
C60 H60 0.9800
C61 Fe2 2.023(5)
C61 H61 0.9800
C62 C63 1.370(7)
C62 C66 1.418(7)
C62 C67 1.451(6)
C62 Fe2 2.025(4)
C63 C64 1.425(6)
C63 Fe2 1.991(5)
C63 H63 0.9800
C64 C65 1.482(8)
C64 Fe2 1.993(5)
C64 H64 0.9800
C65 C66 1.387(7)
C65 Fe2 1.987(5)
C65 H65 0.9800
C66 Fe2 1.998(5)
C66 H66 0.9800
C67 N2 1.552(6)
C67 H67A 0.9700
C67 H67B 0.9700
C68 N2 1.397(6)
C68 C69 1.419(7)
C68 H68 0.9300
C69 C70 1.309(7)
C69 H69 0.9300
C70 C71 1.471(6)
C70 H70 0.9300
C71 C72 1.3900
C71 C76 1.3900
C72 C73 1.3900
C72 H72 0.9300
C73 C74 1.3900
C73 H73 0.9300
C74 C75 1.3900
C74 H74 0.9300
C75 C76 1.3900
C75 H75 0.9300
C76 H76 0.9300
Cl1 Pd1 2.4089(12)
Cl2 Pd2 2.3789(11)
N1 Pd1 2.130(4)
N2 Pd2 2.012(4)
P1 Pd1 2.2392(15)
P2 Pd2 2.2568(14)

loop_
_geom_torsion_atom_site_label_1
_geom_torsion_atom_site_label_2
_geom_torsion_atom_site_label_3
_geom_torsion_atom_site_label_4
_geom_torsion
C6 C1 C2 C3 0.0
P1 C1 C2 C3 179.00(7)
C1 C2 C3 C4 0.0
C2 C3 C4 C5 0.0
C3 C4 C5 C6 0.0
C4 C5 C6 C1 0.0
C2 C1 C6 C5 0.0
P1 C1 C6 C5 -179.08(7)
C12 C7 C8 C9 0.0
P1 C7 C8 C9 -175.37(7)
C7 C8 C9 C10 0.0
C8 C9 C10 C11 0.0
C9 C10 C11 C12 0.0
C10 C11 C12 C7 0.0
C8 C7 C12 C11 0.0
P1 C7 C12 C11 175.33(7)
C18 C13 C14 C15 0.0
P1 C13 C14 C15 179.02(6)
C13 C14 C15 C16 0.0
C14 C15 C16 C17 0.0
C15 C16 C17 C18 0.0
C16 C17 C18 C13 0.0
C14 C13 C18 C17 0.0
P1 C13 C18 C17 -178.93(7)
C23 C19 C20 C21 -0.1(6)
Fe1 C19 C20 C21 -59.1(4)
Pd1 C19 C20 C21 -179.5(4)
C23 C19 C20 Fe1 59.0(3)
Pd1 C19 C20 Fe1 -120.4(4)
C19 C20 C21 C22 0.8(6)
Fe1 C20 C21 C22 -58.7(3)
C19 C20 C21 Fe1 59.5(4)
C20 C21 C22 C23 -1.2(6)
Fe1 C21 C22 C23 -59.6(3)
C20 C21 C22 Fe1 58.4(4)
C20 C19 C23 C22 -0.7(6)
Fe1 C19 C23 C22 57.0(4)
Pd1 C19 C23 C22 178.7(4)
C20 C19 C23 Fe1 -57.8(4)
Pd1 C19 C23 Fe1 121.7(4)
C21 C22 C23 C19 1.2(6)
Fe1 C22 C23 C19 -57.4(4)
C21 C22 C23 Fe1 58.7(4)
C29 C24 C25 C26 -176.1(6)
C28 C24 C25 C26 -3.0(6)
Fe1 C24 C25 C26 54.8(4)
C29 C24 C25 Fe1 129.1(6)
C28 C24 C25 Fe1 -57.8(3)
C24 C25 C26 C27 1.5(6)
Fe1 C25 C26 C27 57.2(4)
C24 C25 C26 Fe1 -55.7(4)
C25 C26 C27 C28 0.9(6)
Fe1 C26 C27 C28 61.5(4)
C25 C26 C27 Fe1 -60.6(4)
C26 C27 C28 C24 -2.8(6)
Fe1 C27 C28 C24 58.4(4)
C26 C27 C28 Fe1 -61.2(4)
C25 C24 C28 C27 3.6(6)
C29 C24 C28 C27 177.6(5)
Fe1 C24 C28 C27 -57.2(4)
C25 C24 C28 Fe1 60.8(3)
C29 C24 C28 Fe1 -125.2(5)
C25 C24 C29 N1 -122.0(6)
C28 C24 C29 N1 65.9(7)
Fe1 C24 C29 N1 -19.6(7)
N1 C30 C31 C32 -164.5(5)
C30 C31 C32 C33 -178.6(4)
C31 C32 C33 C34 -146.6(4)
C31 C32 C33 C38 38.3(5)
C38 C33 C34 C35 0.0
C32 C33 C34 C35 -175.0(2)
C33 C34 C35 C36 0.0
C34 C35 C36 C37 0.0
C35 C36 C37 C38 0.0
C36 C37 C38 C33 0.0
C34 C33 C38 C37 0.0
C32 C33 C38 C37 175.2(2)
C44 C39 C40 C41 0.0
P2 C39 C40 C41 177.05(7)
C39 C40 C41 C42 0.0
C40 C41 C42 C43 0.0
C41 C42 C43 C44 0.0
C42 C43 C44 C39 0.0
C40 C39 C44 C43 0.0
P2 C39 C44 C43 -177.15(7)
C50 C45 C46 C47 0.0
P2 C45 C46 C47 178.39(6)
C45 C46 C47 C48 0.0
C46 C47 C48 C49 0.0
C47 C48 C49 C50 0.0
C48 C49 C50 C45 0.0
C46 C45 C50 C49 0.0
P2 C45 C50 C49 -178.34(6)
C56 C51 C52 C53 0.0
P2 C51 C52 C53 179.18(6)
C51 C52 C53 C54 0.0
C52 C53 C54 C55 0.0
C53 C54 C55 C56 0.0
C54 C55 C56 C51 0.0
C52 C51 C56 C55 0.0
P2 C51 C56 C55 -179.24(6)
C61 C57 C58 C59 -2.3(5)
Pd2 C57 C58 C59 -179.0(3)
Fe2 C57 C58 C59 -60.4(3)
C61 C57 C58 Fe2 58.1(3)
Pd2 C57 C58 Fe2 -118.5(3)
C57 C58 C59 C60 1.7(6)
Fe2 C58 C59 C60 -58.9(4)
C57 C58 C59 Fe2 60.7(3)
C58 C59 C60 C61 -0.4(6)
Fe2 C59 C60 C61 -58.0(4)
C58 C59 C60 Fe2 57.6(3)
C59 C60 C61 C57 -1.0(6)
Fe2 C60 C61 C57 -59.0(4)
C59 C60 C61 Fe2 58.0(4)
C58 C57 C61 C60 2.1(6)
Pd2 C57 C61 C60 178.5(4)
Fe2 C57 C61 C60 59.4(4)
C58 C57 C61 Fe2 -57.3(3)
Pd2 C57 C61 Fe2 119.2(4)
C66 C62 C63 C64 -0.1(6)
C67 C62 C63 C64 176.6(5)
Fe2 C62 C63 C64 57.6(4)
C66 C62 C63 Fe2 -57.7(3)
C67 C62 C63 Fe2 119.0(5)
C62 C63 C64 C65 0.1(6)
Fe2 C63 C64 C65 59.0(3)
C62 C63 C64 Fe2 -58.9(4)
C63 C64 C65 C66 0.0(6)
Fe2 C64 C65 C66 59.7(4)
C63 C64 C65 Fe2 -59.7(3)
C64 C65 C66 C62 -0.1(6)
Fe2 C65 C66 C62 58.6(4)
C64 C65 C66 Fe2 -58.6(4)
C63 C62 C66 C65 0.1(6)
C67 C62 C66 C65 -176.6(5)
Fe2 C62 C66 C65 -57.9(4)
C63 C62 C66 Fe2 58.0(3)
C67 C62 C66 Fe2 -118.8(5)
C63 C62 C67 N2 -53.5(6)
C66 C62 C67 N2 122.6(5)
Fe2 C62 C67 N2 35.3(6)
N2 C68 C69 C70 175.4(4)
C68 C69 C70 C71 176.3(4)
C69 C70 C71 C72 0.2(6)
C69 C70 C71 C76 176.1(4)
C76 C71 C72 C73 0.0
C70 C71 C72 C73 175.8(3)
C71 C72 C73 C74 0.0
C72 C73 C74 C75 0.0
C73 C74 C75 C76 0.0
C74 C75 C76 C71 0.0
C72 C71 C76 C75 0.0
C70 C71 C76 C75 -175.8(3)
C26 C27 Fe1 C28 117.7(5)
C28 C27 Fe1 C20 -167.2(6)
C26 C27 Fe1 C20 -49.5(8)
C28 C27 Fe1 C26 -117.7(5)
C28 C27 Fe1 C21 162.1(3)
C26 C27 Fe1 C21 -80.2(4)
C28 C27 Fe1 C22 118.6(4)
C26 C27 Fe1 C22 -123.7(3)
C28 C27 Fe1 C19 44.2(7)
C26 C27 Fe1 C19 161.9(5)
C28 C27 Fe1 C23 76.6(4)
C26 C27 Fe1 C23 -165.7(3)
C28 C27 Fe1 C24 -37.8(3)
C26 C27 Fe1 C24 79.9(3)
C28 C27 Fe1 C25 -80.6(4)
C26 C27 Fe1 C25 37.1(3)
C24 C28 Fe1 C27 -121.9(5)
C27 C28 Fe1 C20 168.1(6)
C24 C28 Fe1 C20 46.2(7)
C27 C28 Fe1 C26 40.0(4)
C24 C28 Fe1 C26 -82.0(3)
C27 C28 Fe1 C21 -44.3(7)
C24 C28 Fe1 C21 -166.2(5)
C27 C28 Fe1 C22 -77.9(4)
C24 C28 Fe1 C22 160.1(3)
C27 C28 Fe1 C19 -161.6(4)
C24 C28 Fe1 C19 76.5(3)
C27 C28 Fe1 C23 -120.4(4)
C24 C28 Fe1 C23 117.7(3)
C27 C28 Fe1 C24 121.9(5)
C27 C28 Fe1 C25 83.6(4)
C24 C28 Fe1 C25 -38.4(3)
C19 C20 Fe1 C27 -162.1(7)
C21 C20 Fe1 C27 -40.6(8)
C19 C20 Fe1 C28 41.0(7)
C21 C20 Fe1 C28 162.5(6)
C19 C20 Fe1 C26 160.0(3)
C21 C20 Fe1 C26 -78.5(4)
C19 C20 Fe1 C21 -121.5(5)
C19 C20 Fe1 C22 -81.8(3)
C21 C20 Fe1 C22 39.7(3)
C21 C20 Fe1 C19 121.5(5)
C19 C20 Fe1 C23 -37.4(3)
C21 C20 Fe1 C23 84.1(3)
C19 C20 Fe1 C24 75.9(4)
C21 C20 Fe1 C24 -162.6(3)
C19 C20 Fe1 C25 118.0(3)
C21 C20 Fe1 C25 -120.5(3)
C25 C26 Fe1 C27 119.4(4)
C25 C26 Fe1 C28 81.4(3)
C27 C26 Fe1 C28 -38.0(3)
C25 C26 Fe1 C20 -78.6(3)
C27 C26 Fe1 C20 162.0(3)
C25 C26 Fe1 C21 -121.5(3)
C27 C26 Fe1 C21 119.2(3)
C25 C26 Fe1 C22 -165.7(3)
C27 C26 Fe1 C22 75.0(3)
C25 C26 Fe1 C19 -42.0(6)
C27 C26 Fe1 C19 -161.4(4)
C25 C26 Fe1 C23 159.0(5)
C27 C26 Fe1 C23 39.6(7)
C25 C26 Fe1 C24 35.1(3)
C27 C26 Fe1 C24 -84.3(3)
C27 C26 Fe1 C25 -119.4(4)
C20 C21 Fe1 C27 164.8(3)
C22 C21 Fe1 C27 -77.2(4)
C20 C21 Fe1 C28 -162.8(5)
C22 C21 Fe1 C28 -44.8(7)
C22 C21 Fe1 C20 118.0(4)
C20 C21 Fe1 C26 120.4(3)
C22 C21 Fe1 C26 -121.6(3)
C20 C21 Fe1 C22 -118.0(4)
C20 C21 Fe1 C19 -36.5(3)
C22 C21 Fe1 C19 81.5(3)
C20 C21 Fe1 C23 -79.9(3)
C22 C21 Fe1 C23 38.2(3)
C20 C21 Fe1 C24 42.5(7)
C22 C21 Fe1 C24 160.5(5)
C20 C21 Fe1 C25 78.8(4)
C22 C21 Fe1 C25 -163.2(3)
C23 C22 Fe1 C27 -120.4(3)
C21 C22 Fe1 C27 121.1(3)
C23 C22 Fe1 C28 -79.1(4)
C21 C22 Fe1 C28 162.3(3)
C23 C22 Fe1 C20 80.0(3)
C21 C22 Fe1 C20 -38.5(3)
C23 C22 Fe1 C26 -163.2(3)
C21 C22 Fe1 C26 78.3(4)
C23 C22 Fe1 C21 118.5(4)
C23 C22 Fe1 C19 36.3(3)
C21 C22 Fe1 C19 -82.2(3)
C21 C22 Fe1 C23 -118.5(4)
C23 C22 Fe1 C24 -42.3(7)
C21 C22 Fe1 C24 -160.8(5)
C23 C22 Fe1 C25 167.0(6)
C21 C22 Fe1 C25 48.5(8)
C20 C19 Fe1 C27 164.2(5)
C23 C19 Fe1 C27 44.6(6)
Pd1 C19 Fe1 C27 -74.8(7)
C20 C19 Fe1 C28 -163.6(3)
C23 C19 Fe1 C28 76.7(3)
Pd1 C19 Fe1 C28 -42.7(4)
C23 C19 Fe1 C20 -119.7(4)
Pd1 C19 Fe1 C20 120.9(5)
C20 C19 Fe1 C26 -49.8(6)
C23 C19 Fe1 C26 -169.5(4)
Pd1 C19 Fe1 C26 71.1(6)
C20 C19 Fe1 C21 37.0(3)
C23 C19 Fe1 C21 -82.7(3)
Pd1 C19 Fe1 C21 157.9(4)
C20 C19 Fe1 C22 82.7(3)
C23 C19 Fe1 C22 -36.9(3)
Pd1 C19 Fe1 C22 -156.4(4)
C20 C19 Fe1 C23 119.7(4)
Pd1 C19 Fe1 C23 -119.4(4)
C20 C19 Fe1 C24 -120.3(3)
C23 C19 Fe1 C24 120.0(3)
Pd1 C19 Fe1 C24 0.6(4)
C20 C19 Fe1 C25 -80.6(3)
C23 C19 Fe1 C25 159.8(3)
Pd1 C19 Fe1 C25 40.4(4)
C19 C23 Fe1 C27 -161.5(3)
C22 C23 Fe1 C27 77.0(4)
C19 C23 Fe1 C28 -120.4(3)
C22 C23 Fe1 C28 118.0(3)
C19 C23 Fe1 C20 37.7(3)
C22 C23 Fe1 C20 -83.8(3)
C19 C23 Fe1 C26 168.1(5)
C22 C23 Fe1 C26 46.5(7)
C19 C23 Fe1 C21 82.2(3)
C22 C23 Fe1 C21 -39.4(3)
C19 C23 Fe1 C22 121.6(4)
C22 C23 Fe1 C19 -121.6(4)
C19 C23 Fe1 C24 -76.0(3)
C22 C23 Fe1 C24 162.5(3)
C19 C23 Fe1 C25 -47.9(6)
C22 C23 Fe1 C25 -169.4(5)
C25 C24 Fe1 C27 -80.8(3)
C29 C24 Fe1 C27 148.7(6)
C28 C24 Fe1 C27 35.6(3)
C25 C24 Fe1 C28 -116.4(4)
C29 C24 Fe1 C28 113.1(6)
C25 C24 Fe1 C20 81.4(4)
C29 C24 Fe1 C20 -49.1(6)
C28 C24 Fe1 C20 -162.2(3)
C25 C24 Fe1 C26 -35.3(3)
C29 C24 Fe1 C26 -165.8(6)
C28 C24 Fe1 C26 81.1(3)
C25 C24 Fe1 C21 50.1(7)
C29 C24 Fe1 C21 -80.3(8)
C28 C24 Fe1 C21 166.6(5)
C25 C24 Fe1 C22 -165.8(5)
C29 C24 Fe1 C22 63.7(9)
C28 C24 Fe1 C22 -49.4(6)
C25 C24 Fe1 C19 122.5(3)
C29 C24 Fe1 C19 -8.0(6)
C28 C24 Fe1 C19 -121.1(3)
C25 C24 Fe1 C23 163.2(3)
C29 C24 Fe1 C23 32.7(6)
C28 C24 Fe1 C23 -80.4(3)
C29 C24 Fe1 C25 -130.5(7)
C28 C24 Fe1 C25 116.4(4)
C26 C25 Fe1 C27 -39.0(3)
C24 C25 Fe1 C27 84.5(3)
C26 C25 Fe1 C28 -82.5(3)
C24 C25 Fe1 C28 41.1(3)
C26 C25 Fe1 C20 120.0(3)
C24 C25 Fe1 C20 -116.4(3)
C24 C25 Fe1 C26 123.5(5)
C26 C25 Fe1 C21 77.0(4)
C24 C25 Fe1 C21 -159.5(3)
C26 C25 Fe1 C22 39.4(8)
C24 C25 Fe1 C22 163.0(6)
C26 C25 Fe1 C19 162.8(3)
C24 C25 Fe1 C19 -73.6(4)
C26 C25 Fe1 C23 -162.6(5)
C24 C25 Fe1 C23 -39.1(7)
C26 C25 Fe1 C24 -123.5(5)
C66 C65 Fe2 C63 -79.2(3)
C64 C65 Fe2 C63 39.4(3)
C66 C65 Fe2 C64 -118.5(4)
C66 C65 Fe2 C58 -157.9(6)
C64 C65 Fe2 C58 -39.3(7)
C64 C65 Fe2 C66 118.5(4)
C66 C65 Fe2 C61 80.3(4)
C64 C65 Fe2 C61 -161.2(3)
C66 C65 Fe2 C62 -36.7(3)
C64 C65 Fe2 C62 81.8(3)
C66 C65 Fe2 C59 165.1(3)
C64 C65 Fe2 C59 -76.3(3)
C66 C65 Fe2 C57 43.6(7)
C64 C65 Fe2 C57 162.2(5)
C66 C65 Fe2 C60 122.2(3)
C64 C65 Fe2 C60 -119.3(3)
C62 C63 Fe2 C65 81.7(3)
C64 C63 Fe2 C65 -41.0(3)
C62 C63 Fe2 C64 122.7(5)
C62 C63 Fe2 C58 -119.0(3)
C64 C63 Fe2 C58 118.3(3)
C62 C63 Fe2 C66 38.1(3)
C64 C63 Fe2 C66 -84.6(4)
C62 C63 Fe2 C61 -47.9(7)
C64 C63 Fe2 C61 -170.6(5)
C64 C63 Fe2 C62 -122.7(5)
C62 C63 Fe2 C59 -161.0(3)
C64 C63 Fe2 C59 76.4(4)
C62 C63 Fe2 C57 -76.9(3)
C64 C63 Fe2 C57 160.4(3)
C62 C63 Fe2 C60 170.2(6)
C64 C63 Fe2 C60 47.6(8)
C63 C64 Fe2 C65 116.4(4)
C65 C64 Fe2 C63 -116.4(4)
C63 C64 Fe2 C58 -78.3(3)
C65 C64 Fe2 C58 165.3(3)
C63 C64 Fe2 C66 79.0(3)
C65 C64 Fe2 C66 -37.4(3)
C63 C64 Fe2 C61 169.4(5)
C65 C64 Fe2 C61 53.0(7)
C63 C64 Fe2 C62 35.0(3)
C65 C64 Fe2 C62 -81.4(3)
C63 C64 Fe2 C59 -121.1(3)
C65 C64 Fe2 C59 122.5(3)
C63 C64 Fe2 C57 -46.8(6)
C65 C64 Fe2 C57 -163.2(4)
C63 C64 Fe2 C60 -162.3(3)
C65 C64 Fe2 C60 81.3(3)
C57 C58 Fe2 C65 -168.0(6)
C59 C58 Fe2 C65 -49.0(8)
C57 C58 Fe2 C63 119.3(3)
C59 C58 Fe2 C63 -121.6(3)
C57 C58 Fe2 C64 161.8(3)
C59 C58 Fe2 C64 -79.2(4)
C57 C58 Fe2 C66 51.1(7)
C59 C58 Fe2 C66 170.1(6)
C57 C58 Fe2 C61 -37.9(3)
C59 C58 Fe2 C61 81.2(3)
C57 C58 Fe2 C62 79.3(3)
C59 C58 Fe2 C62 -161.7(3)
C57 C58 Fe2 C59 -119.0(4)
C59 C58 Fe2 C57 119.0(4)
C57 C58 Fe2 C60 -81.1(3)
C59 C58 Fe2 C60 38.0(3)
C62 C66 Fe2 C65 -121.7(5)
C65 C66 Fe2 C63 84.9(4)
C62 C66 Fe2 C63 -36.8(3)
C65 C66 Fe2 C64 40.1(3)
C62 C66 Fe2 C64 -81.7(3)
C65 C66 Fe2 C58 160.3(5)
C62 C66 Fe2 C58 38.6(7)
C65 C66 Fe2 C61 -118.9(3)
C62 C66 Fe2 C61 119.4(3)
C65 C66 Fe2 C62 121.7(5)
C65 C66 Fe2 C59 -39.6(9)
C62 C66 Fe2 C59 -161.3(6)
C65 C66 Fe2 C57 -162.2(3)
C62 C66 Fe2 C57 76.1(4)
C65 C66 Fe2 C60 -77.0(4)
C62 C66 Fe2 C60 161.3(3)
C60 C61 Fe2 C65 78.9(4)
C57 C61 Fe2 C65 -160.0(3)
C60 C61 Fe2 C63 -160.7(5)
C57 C61 Fe2 C63 -39.6(6)
C60 C61 Fe2 C64 38.0(8)
C57 C61 Fe2 C64 159.1(6)
C60 C61 Fe2 C58 -82.7(3)
C57 C61 Fe2 C58 38.4(3)
C60 C61 Fe2 C66 121.6(3)
C57 C61 Fe2 C66 -117.4(3)
C60 C61 Fe2 C62 164.8(3)
C57 C61 Fe2 C62 -74.1(3)
C60 C61 Fe2 C59 -37.7(3)
C57 C61 Fe2 C59 83.4(3)
C60 C61 Fe2 C57 -121.1(4)
C57 C61 Fe2 C60 121.1(4)
C63 C62 Fe2 C65 -83.4(3)
C66 C62 Fe2 C65 36.2(3)
C67 C62 Fe2 C65 155.4(5)
C66 C62 Fe2 C63 119.6(5)
C67 C62 Fe2 C63 -121.2(6)
C63 C62 Fe2 C64 -36.7(3)
C66 C62 Fe2 C64 82.9(4)
C67 C62 Fe2 C64 -157.9(5)
C63 C62 Fe2 C58 76.6(4)
C66 C62 Fe2 C58 -163.8(3)
C67 C62 Fe2 C58 -44.6(6)
C63 C62 Fe2 C66 -119.6(5)
C67 C62 Fe2 C66 119.2(6)
C63 C62 Fe2 C61 160.2(3)
C66 C62 Fe2 C61 -80.2(4)
C67 C62 Fe2 C61 39.0(6)
C63 C62 Fe2 C59 44.6(7)
C66 C62 Fe2 C59 164.2(5)
C67 C62 Fe2 C59 -76.6(8)
C63 C62 Fe2 C57 119.2(3)
C66 C62 Fe2 C57 -121.2(3)
C67 C62 Fe2 C57 -2.0(5)
C63 C62 Fe2 C60 -170.1(6)
C66 C62 Fe2 C60 -50.5(7)
C67 C62 Fe2 C60 68.6(8)
C60 C59 Fe2 C65 -79.2(4)
C58 C59 Fe2 C65 161.7(3)
C60 C59 Fe2 C63 -165.3(3)
C58 C59 Fe2 C63 75.6(4)
C60 C59 Fe2 C64 -123.2(3)
C58 C59 Fe2 C64 117.8(3)
C60 C59 Fe2 C58 119.1(5)
C60 C59 Fe2 C66 -49.5(8)
C58 C59 Fe2 C66 -168.5(6)
C60 C59 Fe2 C61 36.8(3)
C58 C59 Fe2 C61 -82.2(3)
C60 C59 Fe2 C62 162.8(5)
C58 C59 Fe2 C62 43.7(7)
C60 C59 Fe2 C57 80.9(3)
C58 C59 Fe2 C57 -38.2(3)
C58 C59 Fe2 C60 -119.1(5)
C61 C57 Fe2 C65 49.9(6)
C58 C57 Fe2 C65 168.9(5)
Pd2 C57 Fe2 C65 -73.5(6)
C61 C57 Fe2 C63 163.6(3)
C58 C57 Fe2 C63 -77.3(3)
Pd2 C57 Fe2 C63 40.2(4)
C61 C57 Fe2 C64 -162.2(4)
C58 C57 Fe2 C64 -43.2(6)
Pd2 C57 Fe2 C64 74.4(6)
C61 C57 Fe2 C58 -119.1(4)
Pd2 C57 Fe2 C58 117.6(4)
C61 C57 Fe2 C66 81.8(3)
C58 C57 Fe2 C66 -159.1(3)
Pd2 C57 Fe2 C66 -41.6(4)
C58 C57 Fe2 C61 119.1(4)
Pd2 C57 Fe2 C61 -123.4(4)
C61 C57 Fe2 C62 123.3(3)
C58 C57 Fe2 C62 -117.6(3)
Pd2 C57 Fe2 C62 0.0(4)
C61 C57 Fe2 C59 -80.6(3)
C58 C57 Fe2 C59 38.4(3)
Pd2 C57 Fe2 C59 156.0(4)
C61 C57 Fe2 C60 -36.4(3)
C58 C57 Fe2 C60 82.7(3)
Pd2 C57 Fe2 C60 -159.8(4)
C61 C60 Fe2 C65 -119.7(3)
C59 C60 Fe2 C65 120.1(3)
C61 C60 Fe2 C63 158.6(6)
C59 C60 Fe2 C63 38.4(8)
C61 C60 Fe2 C64 -165.5(3)
C59 C60 Fe2 C64 74.3(4)
C61 C60 Fe2 C58 81.7(3)
C59 C60 Fe2 C58 -38.5(3)
C61 C60 Fe2 C66 -77.8(4)
C59 C60 Fe2 C66 161.9(3)
C59 C60 Fe2 C61 -120.2(5)
C61 C60 Fe2 C62 -39.8(8)
C59 C60 Fe2 C62 -160.0(6)
C61 C60 Fe2 C59 120.2(5)
C61 C60 Fe2 C57 37.1(3)
C59 C60 Fe2 C57 -83.1(3)
C31 C30 N1 C29 178.9(5)
C31 C30 N1 Pd1 -2.7(6)
C24 C29 N1 C30 -109.9(5)
C24 C29 N1 Pd1 72.0(6)
C69 C68 N2 C67 -180.0(4)
C69 C68 N2 Pd2 12.3(5)
C62 C67 N2 C68 104.2(5)
C62 C67 N2 Pd2 -88.1(4)
C2 C1 P1 C13 -8.77(12)
C6 C1 P1 C13 170.26(5)
C2 C1 P1 C7 -120.63(7)
C6 C1 P1 C7 58.40(9)
C2 C1 P1 Pd1 116.70(7)
C6 C1 P1 Pd1 -64.26(10)
C14 C13 P1 C1 78.62(9)
C18 C13 P1 C1 -102.40(8)
C14 C13 P1 C7 -176.0
C18 C13 P1 C7 3.02(11)
C14 C13 P1 Pd1 -53.36(6)
C18 C13 P1 Pd1 125.61(6)
C8 C7 P1 C1 46.67(10)
C12 C7 P1 C1 -128.68(5)
C8 C7 P1 C13 -62.42(10)
C12 C7 P1 C13 122.23(7)
C8 C7 P1 Pd1 175.82(5)
C12 C7 P1 Pd1 0.47(9)
C52 C51 P2 C39 98.86(8)
C56 C51 P2 C39 -81.93(8)
C52 C51 P2 C45 -5.71(10)
C56 C51 P2 C45 173.5
C52 C51 P2 Pd2 -130.51(5)
C56 C51 P2 Pd2 48.69(8)
C40 C39 P2 C51 11.65(11)
C44 C39 P2 C51 -171.3
C40 C39 P2 C45 119.91(6)
C44 C39 P2 C45 -62.99(9)
C40 C39 P2 Pd2 -115.29(7)
C44 C39 P2 Pd2 61.81(9)
C46 C45 P2 C51 73.66(8)
C50 C45 P2 C51 -107.99(7)
C46 C45 P2 C39 -33.56(9)
C50 C45 P2 C39 144.8
C46 C45 P2 Pd2 -161.96(4)
C50 C45 P2 Pd2 16.40(8)
C20 C19 Pd1 N1 110.5(5)
C23 C19 Pd1 N1 -68.8(4)
Fe1 C19 Pd1 N1 21.5(3)
C20 C19 Pd1 P1 -75.6(4)
C23 C19 Pd1 P1 105.0(4)
Fe1 C19 Pd1 P1 -164.7(3)
C30 N1 Pd1 C19 111.6(4)
C29 N1 Pd1 C19 -70.3(4)
C30 N1 Pd1 Cl1 -72.0(3)
C29 N1 Pd1 Cl1 106.0(4)
C1 P1 Pd1 C19 5.60(18)
C13 P1 Pd1 C19 128.46(17)
C7 P1 Pd1 C19 -111.02(17)
C1 P1 Pd1 Cl1 -170.85(10)
C13 P1 Pd1 Cl1 -47.99(8)
C7 P1 Pd1 Cl1 72.53(8)
C61 C57 Pd2 N2 -113.2(4)
C58 C57 Pd2 N2 62.6(4)
Fe2 C57 Pd2 N2 -23.0(3)
C61 C57 Pd2 P2 72.5(4)
C58 C57 Pd2 P2 -111.6(4)
Fe2 C57 Pd2 P2 162.8(3)
C68 N2 Pd2 Cl2 67.2(3)
C67 N2 Pd2 Cl2 -99.0(3)
C51 P2 Pd2 C57 -123.31(17)
C51 P2 Pd2 Cl2 51.92(9)
C39 P2 Pd2 Cl2 174.24(9)
C45 P2 Pd2 Cl2 -67.91(8)
